data_7718783
loop_
_publ_author_name
'Gorai, Tumpa'
'Lovitt, June I.'
'Twamley, Brendan'
'Luis, Ena T.'
'Gunnlaugsson, Thorfinnur'

_publ_section_title
;
 Hierarchical lanthanide-based self-assembly complexes that undergo
 reversible luminescent response to both temperature changes and chemical
 reactions within competitive media.
;
_journal_issue 25
_journal_name_full 'Dalton transactions (Cambridge, England : 2003)'
_journal_page_first 10022
_journal_page_last 10029
_journal_paper_doi 10.1039/d5dt00831j
_journal_volume 54
_journal_year 2025
_chemical_absolute_configuration syn
_chemical_formula_moiety '0.35(C1 H2 Cl2), C33 H29 N3 O4, 0.15(C2 H3 N)'
_chemical_formula_sum 'C33.65 H30.15 Cl0.7 N3.15 O4'
_chemical_formula_weight 567.47
_space_group_crystal_system orthorhombic
_space_group_IT_number 19
_space_group_name_Hall 'P 2ac 2ab'
_space_group_name_H-M_alt 'P 21 21 21'
_atom_sites_solution_hydrogens mixed
_atom_sites_solution_primary dual
_audit_creation_date 2025-04-14
_audit_creation_method
;
Olex2 1.5
(compiled 2023.08.24 svn.re1ec1418 for OlexSys, GUI svn.r6817)
;
_audit_update_record
;
2025-04-18 deposited with the CCDC.	2025-05-22 downloaded from the CCDC.
;
_cell_angle_alpha 90
_cell_angle_beta 90
_cell_angle_gamma 90
_cell_formula_units_Z 8
_cell_length_a 12.173(2)
_cell_length_b 17.814(3)
_cell_length_c 25.973(5)
_cell_measurement_reflns_used 9953
_cell_measurement_temperature 100.01
_cell_measurement_theta_max 69.862
_cell_measurement_theta_min 3.011
_cell_volume 5632.2(17)
_computing_cell_refinement 'SAINT V8.38A (Bruker, 2018)'
_computing_data_collection 'APEX 3 (Bruker, 2017) '
_computing_data_reduction 'SAINT V8.38A (Bruker, 2018)'
_computing_molecular_graphics 'Olex2 1.5 (Dolomanov et al., 2009)'
_computing_publication_material 'Olex2 1.5 (Dolomanov et al., 2009)'
_computing_structure_refinement 'SHELXL 2018/3 (Sheldrick, 2015)'
_computing_structure_solution 'XT  (Sheldrick, 2015)'
_diffrn_ambient_temperature 100.01
_diffrn_detector 'CCD area detector'
_diffrn_detector_area_resol_mean 8.33
_diffrn_detector_type APEX2
_diffrn_measured_fraction_theta_full 0.999
_diffrn_measured_fraction_theta_max 0.996
_diffrn_measurement_device 'Kappa diffractometer'
_diffrn_measurement_device_type 'Bruker Apex Kappa Duo Imus CuKa'
_diffrn_measurement_method '\w and \f scans'
_diffrn_radiation_collimation 'focusing mirrors'
_diffrn_radiation_detector APEX2
_diffrn_radiation_monochromator 'mirror optics'
_diffrn_radiation_probe x-ray
_diffrn_radiation_type 'Cu K\a'
_diffrn_radiation_wavelength 1.54178
_diffrn_radiation_xray_symbol K-L~3~
_diffrn_reflns_av_R_equivalents 0.0647
_diffrn_reflns_av_unetI/netI 0.0264
_diffrn_reflns_Laue_measured_fraction_full 0.999
_diffrn_reflns_Laue_measured_fraction_max 0.996
_diffrn_reflns_limit_h_max 14
_diffrn_reflns_limit_h_min -14
_diffrn_reflns_limit_k_max 21
_diffrn_reflns_limit_k_min -21
_diffrn_reflns_limit_l_max 31
_diffrn_reflns_limit_l_min -31
_diffrn_reflns_number 139091
_diffrn_reflns_point_group_measured_fraction_full 0.999
_diffrn_reflns_point_group_measured_fraction_max 0.994
_diffrn_reflns_theta_full 67.679
_diffrn_reflns_theta_max 70.065
_diffrn_reflns_theta_min 3.008
_diffrn_source 'microfocus sealed X-ray tube'
_diffrn_source_current 0.59
_diffrn_source_power 0.0293053
_diffrn_source_type 'Incoatec I\ms'
_diffrn_source_voltage 49.67
_diffrn_standards_number 0
_exptl_absorpt_coefficient_mu 1.303
_exptl_absorpt_correction_T_max 0.7533
_exptl_absorpt_correction_T_min 0.6397
_exptl_absorpt_correction_type multi-scan
_exptl_absorpt_process_details
;
SADABS-2016/2 (Bruker,2016/2) was used for absorption correction.
wR2(int) was 0.0973 before and 0.0788 after correction.
The Ratio of minimum to maximum transmission is 0.8492.
The \l/2 correction factor is Not present.
;
_exptl_crystal_colour 'clear colourless'
_exptl_crystal_colour_lustre clear
_exptl_crystal_colour_primary colourless
_exptl_crystal_density_diffrn 1.338
_exptl_crystal_density_method 'not measured'
_exptl_crystal_description plate
_exptl_crystal_F_000 2384
_exptl_crystal_size_max 0.326
_exptl_crystal_size_mid 0.086
_exptl_crystal_size_min 0.028
_refine_diff_density_max 0.145
_refine_diff_density_min -0.291
_refine_diff_density_rms 0.041
_refine_ls_abs_structure_details
;
 Flack x determined using 4274 quotients [(I+)-(I-)]/[(I+)+(I-)]
 (Parsons, Flack and Wagner, Acta Cryst. B69 (2013) 249-259).
;
_refine_ls_abs_structure_Flack 0.014(5)
_refine_ls_extinction_method none
_refine_ls_goodness_of_fit_ref 1.048
_refine_ls_hydrogen_treatment mixed
_refine_ls_matrix_type full
_refine_ls_number_parameters 798
_refine_ls_number_reflns 10631
_refine_ls_number_restraints 38
_refine_ls_restrained_S_all 1.055
_refine_ls_R_factor_all 0.0369
_refine_ls_R_factor_gt 0.0341
_refine_ls_shift/su_max 0.001
_refine_ls_shift/su_mean 0.000
_refine_ls_structure_factor_coef Fsqd
_refine_ls_weighting_details 'w=1/[\s^2^(Fo^2^)+(0.0635P)^2^] where P=(Fo^2^+2Fc^2^)/3'
_refine_ls_weighting_scheme calc
_refine_ls_wR_factor_gt 0.0864
_refine_ls_wR_factor_ref 0.0882
_reflns_Friedel_coverage 0.807
_reflns_Friedel_fraction_full 1.000
_reflns_Friedel_fraction_max 0.992
_reflns_number_gt 9984
_reflns_number_total 10631
_reflns_threshold_expression 'I > 2\s(I)'
_cod_data_source_file d5dt00831j2.cif
_cod_data_source_block etl146
_cod_depositor_comments 'Adding full bibliography for 7718781--7718783.cif.'
_cod_original_cell_volume 5632.3(18)
_cod_original_formula_sum 'C33.65 H30.15 Cl0.70 N3.15 O4'
_cod_database_code 7718783
_shelx_shelxl_version_number 2018/3
_shelx_space_group_comment
;
The symmetry employed for this shelxl refinement is uniquely defined
by the following loop, which should always be used as a source of
symmetry information in preference to the above space-group names.
They are only intended as comments.
;
_shelx_estimated_absorpt_t_max 0.964
_shelx_estimated_absorpt_t_min 0.676
_olex2_refinement_description
;
1. Fixed Uiso
 At 1.2 times of:
  All C(H) groups, All C(H,H) groups
 At 1.5 times of:
  All C(H,H,H) groups
2. Restrained distances
 N7-C68
 1.14 with sigma of 0.02
 C68-N7
 1.137 with sigma of 0.01
 C68-C69
 1.456 with sigma of 0.01
 C69-N7
 2.593 with sigma of 0.02
 N7-C69
 2.59 with sigma of 0.04
3. Uiso/Uaniso restraints and constraints
N7 \\sim C68 \\sim C69: within 2A with sigma of 0.01 and sigma for terminal
atoms of 0.02 within 2A
Uanis(N7) \\sim Ueq, Uanis(C68) \\sim Ueq: with sigma of 0.01 and sigma for
terminal atoms of 0.02
4. Rigid body (RIGU) restrains
 N7, C68, C69
 with sigma for 1-2 distances of 0.05 and sigma for 1-3 distances of 0.1
5. Others
 Fixed Sof: Cl1(0.7) Cl2(0.7) C67(0.7) H67A(0.7) H67B(0.7) N7(0.3) C68(0.3)
 C69(0.3) H69A(0.3) H69B(0.3) H69C(0.3)
6.a Ternary CH refined with riding coordinates:
 C53(H53), C44(H44), C11(H11), C20(H20)
6.b Secondary CH2 refined with riding coordinates:
 C67(H67A,H67B)
6.c Aromatic/amide H refined with riding coordinates:
 C17(H17), C15(H15), C42(H42), C56(H56), C4(H4), C3(H3A), C63(H63), C50(H50),
 C57(H57), C58(H58), C48(H48), C25(H25), C2(H2), C35(H35), C28(H28), C41(H41),
 C30(H30), C62(H62), C36(H36), C24(H24), C9(H9), C60(H60), C23(H23), C27(H27),
 C29(H29), C61(H61), C6(H6), C7(H7), C37(H37), C8(H8), C39(H39), C40(H40)
6.d Idealised Me refined as rotating group:
 C66(H66A,H66B,H66C), C21(H21A,H21B,H21C), C45(H45A,H45B,H45C), C54(H54A,H54B,
 H54C), C12(H12A,H12B,H12C), C33(H33A,H33B,H33C), C69(H69A,H69B,H69C)
;
_olex2_date_sample_data_collection 2022-04-12
_olex2_submission_original_sample_id TGG2021
_olex2_submission_special_instructions 'No special instructions were received'

loop_
_space_group_symop_operation_xyz
'x, y, z'
'-x+1/2, -y, z+1/2'
'-x, y+1/2, -z+1/2'
'x+1/2, -y+1/2, -z'

loop_
_atom_site_label
_atom_site_type_symbol
_atom_site_fract_x
_atom_site_fract_y
_atom_site_fract_z
_atom_site_U_iso_or_equiv
_atom_site_adp_type
_atom_site_occupancy
_atom_site_site_symmetry_order
_atom_site_calc_flag
_atom_site_refinement_flags_posn
_atom_site_refinement_flags_adp
_atom_site_refinement_flags_occupancy
_atom_site_disorder_assembly
_atom_site_disorder_group
Cl1 Cl 0.60209(12) 0.49815(8) 0.53886(5) 0.0370(3) Uani 0.7 1 d . . P A 1
Cl2 Cl 0.59879(7) 0.64888(5) 0.58181(4) 0.0385(2) Uani 0.7 1 d . . P A 1
O2 O 0.57032(13) 0.53306(9) 0.82111(6) 0.0245(3) Uani 1 1 d . . . . .
O1 O 0.01363(14) 0.61340(9) 0.77339(7) 0.0285(4) Uani 1 1 d . . . . .
O7 O 0.34284(15) 0.62109(9) 0.61064(6) 0.0284(4) Uani 1 1 d . . . . .
O5 O 0.36279(13) 0.77614(9) 0.77896(6) 0.0240(3) Uani 1 1 d . . . . .
O8 O 0.22907(16) 0.58109(10) 0.67416(7) 0.0339(4) Uani 1 1 d . . . . .
O6 O 0.38302(14) 0.86092(9) 0.51427(6) 0.0279(4) Uani 1 1 d . . . . .
O3 O 0.20287(14) 0.39210(10) 0.84046(8) 0.0357(4) Uani 1 1 d . . . . .
N2 N 0.30360(16) 0.60456(11) 0.79236(7) 0.0217(4) Uani 1 1 d . . . . .
N6 N 0.42137(16) 0.94808(11) 0.57604(7) 0.0225(4) Uani 1 1 d . . . . .
N3 N 0.51720(16) 0.65051(11) 0.79770(7) 0.0220(4) Uani 1 1 d . . . . .
O4 O 0.36171(15) 0.33324(11) 0.86006(10) 0.0483(6) Uani 1 1 d . . . . .
N4 N 0.40048(16) 0.89390(10) 0.75049(7) 0.0216(4) Uani 1 1 d . . . . .
N1 N 0.13938(17) 0.70600(11) 0.76338(7) 0.0230(4) Uani 1 1 d . . . . .
N5 N 0.38615(15) 0.84590(10) 0.65126(7) 0.0209(4) Uani 1 1 d . . . . .
C18 C 0.37816(18) 0.55481(12) 0.80830(8) 0.0216(4) Uani 1 1 d . . . . .
C19 C 0.49745(19) 0.57869(12) 0.80990(8) 0.0217(4) Uani 1 1 d . . . . .
C13 C 0.10926(19) 0.63542(12) 0.77531(8) 0.0225(4) Uani 1 1 d . . . . .
C32 C 0.2650(2) 0.33457(13) 0.85986(10) 0.0281(5) Uani 1 1 d . . . . .
C17 C 0.3543(2) 0.48186(13) 0.82435(9) 0.0245(5) Uani 1 1 d . . . . .
H17 H 0.410579 0.448393 0.835033 0.029 Uiso 1 1 calc R U . . .
C47 C 0.37393(17) 0.79395(12) 0.68790(8) 0.0207(4) Uani 1 1 d . . . . .
C55 C 0.5451(2) 1.04909(13) 0.55051(8) 0.0233(5) Uani 1 1 d . . . . .
C46 C 0.37830(17) 0.82115(12) 0.74290(8) 0.0210(4) Uani 1 1 d . . . . .
C53 C 0.43466(19) 1.01130(13) 0.54044(9) 0.0247(5) Uani 1 1 d . . . . .
H53 H 0.435575 0.990929 0.504570 0.030 Uiso 1 1 calc R U . . .
C64 C 0.6451(2) 1.00874(13) 0.54093(8) 0.0240(4) Uani 1 1 d . . . . .
C14 C 0.19850(19) 0.58160(12) 0.79191(9) 0.0220(4) Uani 1 1 d . . . . .
C65 C 0.27809(19) 0.56919(13) 0.63520(9) 0.0263(5) Uani 1 1 d . . . . .
C15 C 0.16554(19) 0.51069(13) 0.80738(9) 0.0252(5) Uani 1 1 d . . . . .
H15 H 0.090183 0.496875 0.806602 0.030 Uiso 1 1 calc R U . . .
C42 C 0.2441(2) 0.86325(13) 0.88243(9) 0.0277(5) Uani 1 1 d . . . . .
H42 H 0.311319 0.837480 0.876782 0.033 Uiso 1 1 calc R U . . .
C56 C 0.5514(2) 1.12048(13) 0.57032(9) 0.0271(5) Uani 1 1 d . . . . .
H56 H 0.485577 1.148089 0.575708 0.033 Uiso 1 1 calc R U . . .
C59 C 0.7481(2) 1.04275(14) 0.55310(9) 0.0272(5) Uani 1 1 d . . . . .
C4 C 0.13368(19) 0.92118(13) 0.62873(10) 0.0272(5) Uani 1 1 d . . . . .
H4 H 0.146774 0.957199 0.602463 0.033 Uiso 1 1 calc R U . . .
C3 C 0.1373(2) 0.94232(13) 0.67916(10) 0.0273(5) Uani 1 1 d . . . . .
H3A H 0.155428 0.992600 0.687892 0.033 Uiso 1 1 calc R U . . .
C51 C 0.38164(18) 0.82184(12) 0.60222(8) 0.0215(4) Uani 1 1 d . . . . .
C63 C 0.6467(2) 0.93468(13) 0.52014(9) 0.0252(5) Uani 1 1 d . . . . .
H63 H 0.579470 0.910642 0.511611 0.030 Uiso 1 1 calc R U . . .
C44 C 0.40449(19) 0.92565(12) 0.80299(8) 0.0221(4) Uani 1 1 d . . . . .
H44 H 0.416816 0.883190 0.827508 0.027 Uiso 1 1 calc R U . . .
C50 C 0.36520(18) 0.74734(13) 0.58862(9) 0.0238(4) Uani 1 1 d . . . . .
H50 H 0.362493 0.732659 0.553474 0.029 Uiso 1 1 calc R U . . .
C16 C 0.2447(2) 0.46028(12) 0.82403(9) 0.0251(5) Uani 1 1 d . . . . .
C11 C 0.05428(19) 0.76155(13) 0.74993(9) 0.0237(5) Uani 1 1 d . . . . .
H11 H -0.008799 0.732511 0.735393 0.028 Uiso 1 1 calc R U . . .
C26 C 0.7620(2) 0.74806(13) 0.92667(9) 0.0277(5) Uani 1 1 d . . . . .
C43 C 0.22189(19) 0.93032(13) 0.85422(9) 0.0246(5) Uani 1 1 d . . . . .
C34 C 0.29525(19) 0.96238(13) 0.81699(8) 0.0227(4) Uani 1 1 d . . . . .
C57 C 0.6533(2) 1.15393(13) 0.58290(9) 0.0308(5) Uani 1 1 d . . . . .
H57 H 0.654975 1.203073 0.597090 0.037 Uiso 1 1 calc R U . . .
C58 C 0.7490(2) 1.11617(14) 0.57481(9) 0.0299(5) Uani 1 1 d . . . . .
H58 H 0.816879 1.138978 0.583730 0.036 Uiso 1 1 calc R U . . .
C48 C 0.35826(18) 0.71741(12) 0.67869(9) 0.0236(4) Uani 1 1 d . . . . .
H48 H 0.351624 0.682430 0.706122 0.028 Uiso 1 1 calc R U . . .
C25 C 0.6812(2) 0.79999(14) 0.94314(10) 0.0305(5) Uani 1 1 d . . . . .
H25 H 0.690577 0.826014 0.974762 0.037 Uiso 1 1 calc R U . . .
C2 C 0.11416(19) 0.88967(13) 0.71861(9) 0.0258(5) Uani 1 1 d . . . . .
H2 H 0.114511 0.905817 0.753471 0.031 Uiso 1 1 calc R U . . .
C35 C 0.2656(2) 1.02771(13) 0.79231(9) 0.0270(5) Uani 1 1 d . . . . .
H35 H 0.315147 1.049360 0.768254 0.032 Uiso 1 1 calc R U . . .
C31 C 0.7497(2) 0.71011(12) 0.87841(9) 0.0242(4) Uani 1 1 d . . . . .
C28 C 0.9321(2) 0.68039(16) 0.94251(10) 0.0346(6) Uani 1 1 d . . . . .
H28 H 0.992351 0.668832 0.964380 0.042 Uiso 1 1 calc R U . . .
C66 C 0.2762(2) 0.49771(13) 0.60458(10) 0.0301(5) Uani 1 1 d . . . . .
H66A H 0.224156 0.502742 0.576001 0.045 Uiso 1 1 calc R U . . .
H66B H 0.253474 0.456094 0.626834 0.045 Uiso 1 1 calc R U . . .
H66C H 0.349783 0.487633 0.590904 0.045 Uiso 1 1 calc R U . . .
C41 C 0.1709(2) 0.83523(14) 0.91734(9) 0.0307(5) Uani 1 1 d . . . . .
H41 H 0.188128 0.790600 0.935651 0.037 Uiso 1 1 calc R U . . .
C49 C 0.35284(19) 0.69487(12) 0.62762(9) 0.0237(4) Uani 1 1 d . . . . .
C30 C 0.83377(19) 0.65992(13) 0.86293(9) 0.0256(5) Uani 1 1 d . . . . .
H30 H 0.828810 0.636117 0.830287 0.031 Uiso 1 1 calc R U . . .
C62 C 0.7440(2) 0.89776(14) 0.51232(10) 0.0313(5) Uani 1 1 d . . . . .
H62 H 0.743113 0.848428 0.498427 0.038 Uiso 1 1 calc R U . . .
C20 C 0.62917(18) 0.68170(12) 0.79895(9) 0.0231(4) Uani 1 1 d . . . . .
H20 H 0.681804 0.638701 0.796912 0.028 Uiso 1 1 calc R U . . .
C36 C 0.1651(2) 1.06326(14) 0.80145(10) 0.0312(5) Uani 1 1 d . . . . .
H36 H 0.146895 1.108101 0.783576 0.037 Uiso 1 1 calc R U . . .
C22 C 0.65141(19) 0.72328(12) 0.84935(9) 0.0234(5) Uani 1 1 d . . . . .
C21 C 0.6494(2) 0.73201(14) 0.75205(9) 0.0299(5) Uani 1 1 d . . . . .
H21A H 0.634436 0.703630 0.720495 0.045 Uiso 1 1 calc R U . . .
H21B H 0.725982 0.748884 0.751991 0.045 Uiso 1 1 calc R U . . .
H21C H 0.600569 0.775710 0.753669 0.045 Uiso 1 1 calc R U . . .
C52 C 0.39453(18) 0.87910(12) 0.55991(9) 0.0221(4) Uani 1 1 d . . . . .
C24 C 0.5898(2) 0.81293(13) 0.91386(10) 0.0301(5) Uani 1 1 d . . . . .
H24 H 0.536384 0.848309 0.924940 0.036 Uiso 1 1 calc R U . . .
C9 C 0.07118(19) 0.71594(13) 0.64011(9) 0.0258(5) Uani 1 1 d . . . . .
H9 H 0.062260 0.678727 0.665974 0.031 Uiso 1 1 calc R U . . .
C1 C 0.09122(18) 0.81586(12) 0.70767(9) 0.0227(4) Uani 1 1 d . . . . .
C5 C 0.11034(19) 0.84534(13) 0.61527(9) 0.0247(5) Uani 1 1 d . . . . .
C38 C 0.1198(2) 0.96707(13) 0.86379(9) 0.0277(5) Uani 1 1 d . . . . .
C60 C 0.8467(2) 1.00262(16) 0.54445(10) 0.0325(5) Uani 1 1 d . . . . .
H60 H 0.915111 1.025328 0.552611 0.039 Uiso 1 1 calc R U . . .
C23 C 0.5748(2) 0.77370(13) 0.86720(9) 0.0269(5) Uani 1 1 d . . . . .
H23 H 0.510101 0.782341 0.847608 0.032 Uiso 1 1 calc R U . . .
C27 C 0.8551(2) 0.73119(15) 0.95776(10) 0.0329(5) Uani 1 1 d . . . . .
H27 H 0.863674 0.755951 0.989904 0.039 Uiso 1 1 calc R U . . .
C29 C 0.9222(2) 0.64495(15) 0.89406(10) 0.0314(5) Uani 1 1 d . . . . .
H29 H 0.976945 0.610569 0.882989 0.038 Uiso 1 1 calc R U . . .
C45 C 0.5012(2) 0.97959(13) 0.80827(9) 0.0284(5) Uani 1 1 d . . . . .
H45A H 0.569247 0.953726 0.798716 0.043 Uiso 1 1 calc R U . . .
H45B H 0.506384 0.996919 0.844001 0.043 Uiso 1 1 calc R U . . .
H45C H 0.490035 1.022783 0.785494 0.043 Uiso 1 1 calc R U . . .
C61 C 0.8448(2) 0.93148(16) 0.52446(10) 0.0343(6) Uani 1 1 d . . . . .
H61 H 0.911513 0.905078 0.518841 0.041 Uiso 1 1 calc R U . . .
C6 C 0.1035(2) 0.82233(14) 0.56304(9) 0.0278(5) Uani 1 1 d . . . . .
H6 H 0.116266 0.858034 0.536543 0.033 Uiso 1 1 calc R U . . .
C7 C 0.0788(2) 0.74989(14) 0.55006(9) 0.0292(5) Uani 1 1 d . . . . .
H7 H 0.071809 0.736020 0.514891 0.035 Uiso 1 1 calc R U . . .
C54 C 0.3351(2) 1.06223(15) 0.54576(10) 0.0312(5) Uani 1 1 d . . . . .
H54A H 0.268877 1.034839 0.535341 0.047 Uiso 1 1 calc R U . . .
H54B H 0.344382 1.106391 0.523688 0.047 Uiso 1 1 calc R U . . .
H54C H 0.327713 1.078289 0.581688 0.047 Uiso 1 1 calc R U . . .
C37 C 0.0925(2) 1.03312(14) 0.83642(10) 0.0320(5) Uani 1 1 d . . . . .
H37 H 0.023733 1.056810 0.842208 0.038 Uiso 1 1 calc R U . . .
C12 C 0.0112(2) 0.80043(14) 0.79843(10) 0.0308(5) Uani 1 1 d . . . . .
H12A H -0.019718 0.762828 0.821854 0.046 Uiso 1 1 calc R U . . .
H12B H -0.045995 0.836587 0.788906 0.046 Uiso 1 1 calc R U . . .
H12C H 0.071639 0.826775 0.815577 0.046 Uiso 1 1 calc R U . . .
C10 C 0.09200(18) 0.79134(13) 0.65479(9) 0.0239(5) Uani 1 1 d . . . . .
C8 C 0.0637(2) 0.69576(14) 0.58917(10) 0.0287(5) Uani 1 1 d . . . . .
H8 H 0.048295 0.645139 0.580211 0.034 Uiso 1 1 calc R U . . .
C39 C 0.0454(2) 0.93615(15) 0.90041(10) 0.0329(5) Uani 1 1 d . . . . .
H39 H -0.022469 0.960754 0.906755 0.039 Uiso 1 1 calc R U . . .
C67 C 0.6831(3) 0.5751(3) 0.5648(2) 0.0288(9) Uani 0.7 1 d . . P A 1
H67A H 0.724295 0.557627 0.595378 0.035 Uiso 0.7 1 calc R U P A 1
H67B H 0.736796 0.592111 0.538668 0.035 Uiso 0.7 1 calc R U P A 1
C40 C 0.0698(2) 0.87184(16) 0.92653(10) 0.0338(6) Uani 1 1 d . . . . .
H40 H 0.019233 0.851813 0.950752 0.041 Uiso 1 1 calc R U . . .
C33 C 0.1902(2) 0.27489(16) 0.88002(14) 0.0443(7) Uani 1 1 d . . . . .
H33A H 0.126466 0.298297 0.896587 0.066 Uiso 1 1 calc R U . . .
H33B H 0.229663 0.244079 0.905205 0.066 Uiso 1 1 calc R U . . .
H33C H 0.165326 0.243165 0.851476 0.066 Uiso 1 1 calc R U . . .
H3 H 0.459(2) 0.6787(16) 0.7920(11) 0.026(7) Uiso 1 1 d . . . . .
H6A H 0.422(2) 0.9569(16) 0.6100(12) 0.025(7) Uiso 1 1 d . . . . .
H4A H 0.405(2) 0.9225(15) 0.7211(10) 0.019(6) Uiso 1 1 d . . . . .
H1 H 0.208(3) 0.7177(16) 0.7701(11) 0.026(7) Uiso 1 1 d . . . . .
N7 N 0.679(2) 0.5904(13) 0.5689(11) 0.134(9) Uani 0.3 1 d D U P B 2
C68 C 0.6231(11) 0.5388(7) 0.5579(5) 0.053(3) Uani 0.3 1 d D U P B 2
C69 C 0.5635(12) 0.4767(8) 0.5444(5) 0.040(3) Uani 0.3 1 d D U P B 2
H69A H 0.513522 0.489395 0.516192 0.060 Uiso 0.3 1 calc R U P B 2
H69B H 0.520841 0.459389 0.574168 0.060 Uiso 0.3 1 calc R U P B 2
H69C H 0.613553 0.436738 0.533340 0.060 Uiso 0.3 1 calc R U P B 2

loop_
_atom_site_aniso_label
_atom_site_aniso_U_11
_atom_site_aniso_U_22
_atom_site_aniso_U_33
_atom_site_aniso_U_23
_atom_site_aniso_U_13
_atom_site_aniso_U_12
Cl1 0.0359(7) 0.0358(7) 0.0392(6) 0.0014(5) -0.0005(5) 0.0017(5)
Cl2 0.0278(4) 0.0350(4) 0.0526(5) -0.0051(4) 0.0042(4) 0.0027(4)
O2 0.0206(8) 0.0232(8) 0.0297(8) 0.0014(6) -0.0018(6) 0.0009(6)
O1 0.0203(8) 0.0265(8) 0.0388(9) 0.0031(7) -0.0030(7) -0.0029(7)
O7 0.0357(10) 0.0201(8) 0.0294(8) -0.0045(6) 0.0030(7) -0.0044(7)
O5 0.0259(8) 0.0218(7) 0.0244(8) 0.0011(6) -0.0014(6) -0.0012(6)
O8 0.0379(10) 0.0289(9) 0.0350(10) -0.0034(7) 0.0053(8) -0.0060(7)
O6 0.0323(9) 0.0282(8) 0.0233(8) -0.0020(6) -0.0015(7) -0.0025(7)
O3 0.0220(9) 0.0271(9) 0.0581(12) 0.0146(8) -0.0039(8) -0.0035(7)
N2 0.0223(10) 0.0240(9) 0.0188(9) -0.0012(7) -0.0012(7) -0.0005(8)
N6 0.0241(10) 0.0227(9) 0.0207(9) -0.0011(7) 0.0011(7) -0.0001(7)
N3 0.0188(9) 0.0201(9) 0.0272(9) 0.0004(7) -0.0027(8) -0.0009(7)
O4 0.0210(10) 0.0329(10) 0.0909(17) 0.0186(10) 0.0024(10) -0.0003(8)
N4 0.0234(9) 0.0201(9) 0.0211(9) -0.0006(7) -0.0006(8) -0.0011(8)
N1 0.0192(10) 0.0229(9) 0.0268(10) 0.0014(7) -0.0032(8) -0.0022(8)
N5 0.0155(9) 0.0229(9) 0.0244(9) -0.0021(7) -0.0007(7) 0.0005(7)
C18 0.0204(11) 0.0232(10) 0.0213(10) -0.0019(8) -0.0002(8) -0.0013(8)
C19 0.0217(11) 0.0232(11) 0.0200(10) -0.0004(8) 0.0009(8) -0.0004(9)
C13 0.0223(11) 0.0230(10) 0.0221(10) -0.0011(8) -0.0007(9) -0.0014(9)
C32 0.0246(13) 0.0234(11) 0.0363(13) 0.0030(9) -0.0014(10) 0.0004(9)
C17 0.0222(11) 0.0248(11) 0.0265(11) 0.0018(8) -0.0019(9) 0.0007(9)
C47 0.0165(10) 0.0218(10) 0.0240(11) -0.0012(8) -0.0017(8) -0.0003(8)
C55 0.0280(12) 0.0235(11) 0.0185(10) 0.0030(8) 0.0025(9) -0.0003(9)
C46 0.0154(10) 0.0232(10) 0.0244(11) -0.0002(8) -0.0007(8) 0.0005(8)
C53 0.0258(12) 0.0251(11) 0.0231(11) 0.0016(9) 0.0018(9) 0.0022(9)
C64 0.0249(11) 0.0266(11) 0.0204(10) 0.0027(8) 0.0021(9) -0.0015(9)
C14 0.0223(11) 0.0225(10) 0.0212(10) -0.0020(8) -0.0005(9) -0.0019(9)
C65 0.0251(12) 0.0229(11) 0.0310(12) 0.0011(9) -0.0071(10) -0.0001(9)
C15 0.0210(11) 0.0260(11) 0.0286(12) 0.0020(9) -0.0002(9) -0.0031(9)
C42 0.0289(12) 0.0268(11) 0.0274(11) -0.0010(9) 0.0011(9) 0.0014(10)
C56 0.0314(12) 0.0253(11) 0.0245(11) 0.0021(9) 0.0055(10) 0.0012(10)
C59 0.0288(12) 0.0300(12) 0.0227(11) 0.0017(9) 0.0007(9) -0.0044(10)
C4 0.0214(11) 0.0268(11) 0.0333(12) 0.0055(9) 0.0008(10) 0.0008(9)
C3 0.0249(12) 0.0206(10) 0.0363(13) 0.0008(9) -0.0024(10) -0.0009(9)
C51 0.0157(10) 0.0236(11) 0.0250(11) -0.0007(8) -0.0004(8) -0.0008(8)
C63 0.0246(12) 0.0260(11) 0.0251(11) -0.0008(9) 0.0022(9) -0.0015(9)
C44 0.0250(11) 0.0219(10) 0.0195(10) -0.0005(8) -0.0029(8) -0.0011(9)
C50 0.0214(11) 0.0249(11) 0.0250(11) -0.0032(8) -0.0018(9) -0.0020(9)
C16 0.0252(12) 0.0212(10) 0.0291(11) 0.0022(9) -0.0001(9) -0.0032(9)
C11 0.0206(11) 0.0239(11) 0.0265(11) 0.0003(9) -0.0028(9) -0.0003(9)
C26 0.0258(12) 0.0266(11) 0.0307(12) 0.0013(9) -0.0007(10) -0.0062(9)
C43 0.0248(12) 0.0243(11) 0.0247(11) -0.0050(9) -0.0021(9) -0.0009(9)
C34 0.0241(11) 0.0216(10) 0.0225(10) -0.0031(8) -0.0055(9) 0.0000(9)
C57 0.0427(14) 0.0226(11) 0.0271(11) -0.0017(9) 0.0054(11) -0.0057(10)
C58 0.0331(13) 0.0304(12) 0.0262(11) 0.0011(9) 0.0013(10) -0.0099(10)
C48 0.0213(11) 0.0228(11) 0.0266(11) 0.0002(8) -0.0010(9) 0.0000(9)
C25 0.0344(13) 0.0283(12) 0.0289(12) -0.0057(9) -0.0009(10) -0.0052(10)
C2 0.0235(12) 0.0247(11) 0.0291(12) -0.0021(9) -0.0043(9) 0.0012(9)
C35 0.0300(13) 0.0239(11) 0.0270(11) -0.0004(9) -0.0039(10) -0.0010(9)
C31 0.0232(11) 0.0217(10) 0.0279(11) 0.0031(8) 0.0006(9) -0.0061(9)
C28 0.0221(12) 0.0470(15) 0.0347(13) 0.0072(11) -0.0063(10) -0.0025(11)
C66 0.0323(13) 0.0224(11) 0.0355(13) -0.0025(9) -0.0047(10) -0.0038(10)
C41 0.0357(14) 0.0302(12) 0.0261(12) 0.0024(9) 0.0020(10) -0.0022(10)
C49 0.0207(11) 0.0202(10) 0.0302(11) -0.0030(9) -0.0017(9) -0.0007(9)
C30 0.0231(11) 0.0260(11) 0.0278(11) 0.0012(9) 0.0018(9) -0.0028(9)
C62 0.0293(13) 0.0295(12) 0.0351(13) -0.0030(10) 0.0047(11) 0.0003(11)
C20 0.0190(11) 0.0224(10) 0.0278(11) 0.0005(8) 0.0001(8) -0.0018(8)
C36 0.0334(14) 0.0249(11) 0.0353(13) 0.0010(10) -0.0097(10) 0.0048(10)
C22 0.0226(11) 0.0200(10) 0.0276(11) 0.0027(8) 0.0019(9) -0.0042(9)
C21 0.0279(12) 0.0321(12) 0.0296(12) 0.0029(10) 0.0008(10) -0.0071(10)
C52 0.0177(10) 0.0228(11) 0.0257(11) -0.0017(8) 0.0003(9) 0.0010(8)
C24 0.0330(13) 0.0229(11) 0.0342(13) -0.0031(9) 0.0013(10) 0.0027(10)
C9 0.0235(11) 0.0247(11) 0.0293(12) -0.0010(9) -0.0014(9) 0.0024(9)
C1 0.0177(10) 0.0221(10) 0.0282(11) 0.0002(9) -0.0035(9) 0.0020(8)
C5 0.0179(11) 0.0264(11) 0.0298(12) 0.0024(9) -0.0006(9) 0.0028(9)
C38 0.0253(12) 0.0282(12) 0.0296(12) -0.0084(9) -0.0030(10) 0.0003(10)
C60 0.0248(12) 0.0400(14) 0.0326(13) -0.0002(10) 0.0002(10) -0.0059(11)
C23 0.0256(12) 0.0228(11) 0.0324(12) 0.0000(9) -0.0012(10) -0.0005(9)
C27 0.0295(13) 0.0399(14) 0.0293(12) 0.0005(10) -0.0045(10) -0.0083(11)
C29 0.0208(12) 0.0388(14) 0.0345(13) 0.0032(10) 0.0013(10) 0.0010(10)
C45 0.0267(12) 0.0315(13) 0.0271(12) -0.0022(9) -0.0014(9) -0.0042(10)
C61 0.0247(12) 0.0388(14) 0.0395(14) -0.0008(11) 0.0037(10) 0.0041(11)
C6 0.0221(11) 0.0342(12) 0.0272(11) 0.0048(9) 0.0006(9) 0.0042(10)
C7 0.0255(12) 0.0352(13) 0.0268(12) -0.0041(9) -0.0013(9) 0.0049(10)
C54 0.0296(13) 0.0297(12) 0.0341(13) 0.0049(10) 0.0052(10) 0.0063(10)
C37 0.0266(12) 0.0311(12) 0.0384(13) -0.0081(10) -0.0065(10) 0.0090(10)
C12 0.0333(13) 0.0276(12) 0.0314(13) -0.0001(9) 0.0053(10) 0.0008(10)
C10 0.0177(10) 0.0265(11) 0.0276(11) 0.0007(9) -0.0030(9) 0.0006(9)
C8 0.0264(12) 0.0265(12) 0.0332(12) -0.0051(9) -0.0021(10) 0.0035(9)
C39 0.0251(12) 0.0382(14) 0.0353(13) -0.0122(11) 0.0030(10) 0.0001(11)
C67 0.0111(16) 0.044(2) 0.032(2) 0.0131(18) -0.0041(16) -0.0063(18)
C40 0.0317(14) 0.0407(14) 0.0290(12) -0.0060(10) 0.0069(10) -0.0071(11)
C33 0.0289(14) 0.0321(14) 0.072(2) 0.0182(14) 0.0012(13) -0.0018(11)
N7 0.152(17) 0.135(16) 0.116(14) -0.006(12) -0.032(12) -0.029(13)
C68 0.068(8) 0.053(6) 0.039(5) 0.004(5) 0.002(5) 0.025(6)
C69 0.038(7) 0.049(8) 0.034(6) 0.003(5) 0.006(5) -0.009(5)

loop_
_atom_type_symbol
_atom_type_description
_atom_type_scat_dispersion_real
_atom_type_scat_dispersion_imag
_atom_type_scat_source
C C 0.0181 0.0091 'International Tables Vol C Tables 4.2.6.8 and 6.1.1.4'
H H 0.0000 0.0000 'International Tables Vol C Tables 4.2.6.8 and 6.1.1.4'
Cl Cl 0.3639 0.7018 'International Tables Vol C Tables 4.2.6.8 and 6.1.1.4'
N N 0.0311 0.0180 'International Tables Vol C Tables 4.2.6.8 and 6.1.1.4'
O O 0.0492 0.0322 'International Tables Vol C Tables 4.2.6.8 and 6.1.1.4'

loop_
_exptl_crystal_face_index_h
_exptl_crystal_face_index_k
_exptl_crystal_face_index_l
_exptl_crystal_face_perp_dist
-3.00 0.00 1.00 0.0330
3.00 0.00 -1.00 0.0400
1.00 -4.00 -2.00 0.1310
0.00 0.00 1.00 0.0140
0.00 0.00 -1.00 0.0080
-1.00 4.00 2.00 0.0800

loop_
_geom_angle_atom_site_label_1
_geom_angle_atom_site_label_2
_geom_angle_atom_site_label_3
_geom_angle
_geom_angle_site_symmetry_1
_geom_angle_site_symmetry_3
_geom_angle_publ_flag
C65 O7 C49 122.63(19) . . ?
C32 O3 C16 124.5(2) . . ?
C18 N2 C14 116.63(19) . . ?
C53 N6 H6A 119.0(18) . . ?
C52 N6 C53 122.32(19) . . ?
C52 N6 H6A 118.1(18) . . ?
C19 N3 C20 121.4(2) . . ?
C19 N3 H3 116.3(18) . . ?
C20 N3 H3 122.0(18) . . ?
C46 N4 C44 120.89(19) . . ?
C46 N4 H4A 115.3(16) . . ?
C44 N4 H4A 123.5(16) . . ?
C13 N1 C11 119.3(2) . . ?
C13 N1 H1 115.8(19) . . ?
C11 N1 H1 123.8(19) . . ?
C47 N5 C51 116.71(19) . . ?
N2 C18 C19 118.32(19) . . ?
N2 C18 C17 124.7(2) . . ?
C17 C18 C19 117.0(2) . . ?
O2 C19 N3 123.7(2) . . ?
O2 C19 C18 120.62(19) . . ?
N3 C19 C18 115.7(2) . . ?
O1 C13 N1 123.1(2) . . ?
O1 C13 C14 119.3(2) . . ?
N1 C13 C14 117.5(2) . . ?
O3 C32 C33 109.0(2) . . ?
O4 C32 O3 124.6(2) . . ?
O4 C32 C33 126.4(2) . . ?
C18 C17 H17 121.4 . . ?
C16 C17 C18 117.2(2) . . ?
C16 C17 H17 121.4 . . ?
N5 C47 C46 116.61(19) . . ?
N5 C47 C48 124.7(2) . . ?
C48 C47 C46 118.7(2) . . ?
C64 C55 C53 119.8(2) . . ?
C56 C55 C53 121.4(2) . . ?
C56 C55 C64 118.7(2) . . ?
O5 C46 N4 122.8(2) . . ?
O5 C46 C47 119.93(19) . . ?
N4 C46 C47 117.22(19) . . ?
N6 C53 C55 109.16(18) . . ?
N6 C53 H53 108.1 . . ?
N6 C53 C54 108.24(19) . . ?
C55 C53 H53 108.1 . . ?
C54 C53 C55 115.1(2) . . ?
C54 C53 H53 108.1 . . ?
C59 C64 C55 119.6(2) . . ?
C63 C64 C55 122.7(2) . . ?
C63 C64 C59 117.7(2) . . ?
N2 C14 C13 119.6(2) . . ?
N2 C14 C15 123.4(2) . . ?
C15 C14 C13 116.9(2) . . ?
O7 C65 C66 109.5(2) . . ?
O8 C65 O7 124.2(2) . . ?
O8 C65 C66 126.3(2) . . ?
C14 C15 H15 120.7 . . ?
C14 C15 C16 118.7(2) . . ?
C16 C15 H15 120.7 . . ?
C43 C42 H42 119.2 . . ?
C41 C42 H42 119.2 . . ?
C41 C42 C43 121.6(2) . . ?
C55 C56 H56 119.2 . . ?
C55 C56 C57 121.7(2) . . ?
C57 C56 H56 119.2 . . ?
C58 C59 C64 118.9(2) . . ?
C60 C59 C64 119.7(2) . . ?
C60 C59 C58 121.4(2) . . ?
C3 C4 H4 119.9 . . ?
C3 C4 C5 120.3(2) . . ?
C5 C4 H4 119.9 . . ?
C4 C3 H3A 119.8 . . ?
C4 C3 C2 120.4(2) . . ?
C2 C3 H3A 119.8 . . ?
N5 C51 C50 123.5(2) . . ?
N5 C51 C52 118.06(19) . . ?
C50 C51 C52 118.5(2) . . ?
C64 C63 H63 119.6 . . ?
C62 C63 C64 120.8(2) . . ?
C62 C63 H63 119.6 . . ?
N4 C44 H44 107.7 . . ?
N4 C44 C34 110.81(18) . . ?
N4 C44 C45 110.47(18) . . ?
C34 C44 H44 107.7 . . ?
C45 C44 H44 107.7 . . ?
C45 C44 C34 112.38(19) . . ?
C51 C50 H50 120.8 . . ?
C49 C50 C51 118.3(2) . . ?
C49 C50 H50 120.8 . . ?
O3 C16 C17 126.5(2) . . ?
O3 C16 C15 114.2(2) . . ?
C15 C16 C17 119.4(2) . . ?
N1 C11 H11 106.4 . . ?
N1 C11 C1 112.80(19) . . ?
N1 C11 C12 110.47(19) . . ?
C1 C11 H11 106.4 . . ?
C12 C11 H11 106.4 . . ?
C12 C11 C1 113.89(19) . . ?
C25 C26 C31 120.0(2) . . ?
C25 C26 C27 121.3(2) . . ?
C27 C26 C31 118.7(2) . . ?
C42 C43 C34 124.2(2) . . ?
C38 C43 C42 117.4(2) . . ?
C38 C43 C34 118.5(2) . . ?
C43 C34 C44 122.2(2) . . ?
C35 C34 C44 118.7(2) . . ?
C35 C34 C43 119.2(2) . . ?
C56 C57 H57 119.8 . . ?
C58 C57 C56 120.4(2) . . ?
C58 C57 H57 119.8 . . ?
C59 C58 H58 119.7 . . ?
C57 C58 C59 120.6(2) . . ?
C57 C58 H58 119.7 . . ?
C47 C48 H48 121.5 . . ?
C49 C48 C47 116.9(2) . . ?
C49 C48 H48 121.5 . . ?
C26 C25 H25 119.8 . . ?
C24 C25 C26 120.5(2) . . ?
C24 C25 H25 119.8 . . ?
C3 C2 H2 119.2 . . ?
C1 C2 C3 121.6(2) . . ?
C1 C2 H2 119.2 . . ?
C34 C35 H35 118.9 . . ?
C34 C35 C36 122.2(2) . . ?
C36 C35 H35 118.9 . . ?
C26 C31 C22 118.1(2) . . ?
C30 C31 C26 118.1(2) . . ?
C30 C31 C22 123.8(2) . . ?
C27 C28 H28 120.1 . . ?
C27 C28 C29 119.8(2) . . ?
C29 C28 H28 120.1 . . ?
C65 C66 H66A 109.5 . . ?
C65 C66 H66B 109.5 . . ?
C65 C66 H66C 109.5 . . ?
H66A C66 H66B 109.5 . . ?
H66A C66 H66C 109.5 . . ?
H66B C66 H66C 109.5 . . ?
C42 C41 H41 119.6 . . ?
C42 C41 C40 120.8(2) . . ?
C40 C41 H41 119.6 . . ?
C50 C49 O7 114.5(2) . . ?
C50 C49 C48 119.9(2) . . ?
C48 C49 O7 125.5(2) . . ?
C31 C30 H30 119.3 . . ?
C29 C30 C31 121.5(2) . . ?
C29 C30 H30 119.3 . . ?
C63 C62 H62 119.4 . . ?
C63 C62 C61 121.2(2) . . ?
C61 C62 H62 119.4 . . ?
N3 C20 H20 107.6 . . ?
N3 C20 C22 111.46(19) . . ?
N3 C20 C21 110.59(19) . . ?
C22 C20 H20 107.6 . . ?
C22 C20 C21 111.65(18) . . ?
C21 C20 H20 107.6 . . ?
C35 C36 H36 120.1 . . ?
C37 C36 C35 119.8(2) . . ?
C37 C36 H36 120.1 . . ?
C31 C22 C20 121.3(2) . . ?
C23 C22 C31 119.7(2) . . ?
C23 C22 C20 119.0(2) . . ?
C20 C21 H21A 109.5 . . ?
C20 C21 H21B 109.5 . . ?
C20 C21 H21C 109.5 . . ?
H21A C21 H21B 109.5 . . ?
H21A C21 H21C 109.5 . . ?
H21B C21 H21C 109.5 . . ?
O6 C52 N6 124.6(2) . . ?
O6 C52 C51 120.6(2) . . ?
N6 C52 C51 114.73(19) . . ?
C25 C24 H24 120.0 . . ?
C25 C24 C23 120.0(2) . . ?
C23 C24 H24 120.0 . . ?
C10 C9 H9 119.4 . . ?
C8 C9 H9 119.4 . . ?
C8 C9 C10 121.2(2) . . ?
C2 C1 C11 121.1(2) . . ?
C2 C1 C10 119.1(2) . . ?
C10 C1 C11 119.6(2) . . ?
C6 C5 C4 121.4(2) . . ?
C6 C5 C10 119.0(2) . . ?
C10 C5 C4 119.7(2) . . ?
C37 C38 C43 119.9(2) . . ?
C37 C38 C39 120.5(2) . . ?
C39 C38 C43 119.5(2) . . ?
C59 C60 H60 119.6 . . ?
C61 C60 C59 120.9(2) . . ?
C61 C60 H60 119.6 . . ?
C22 C23 C24 121.7(2) . . ?
C22 C23 H23 119.2 . . ?
C24 C23 H23 119.2 . . ?
C26 C27 H27 119.2 . . ?
C28 C27 C26 121.6(2) . . ?
C28 C27 H27 119.2 . . ?
C28 C29 H29 119.8 . . ?
C30 C29 C28 120.3(2) . . ?
C30 C29 H29 119.8 . . ?
C44 C45 H45A 109.5 . . ?
C44 C45 H45B 109.5 . . ?
C44 C45 H45C 109.5 . . ?
H45A C45 H45B 109.5 . . ?
H45A C45 H45C 109.5 . . ?
H45B C45 H45C 109.5 . . ?
C62 C61 H61 120.1 . . ?
C60 C61 C62 119.8(2) . . ?
C60 C61 H61 120.1 . . ?
C5 C6 H6 119.3 . . ?
C7 C6 C5 121.4(2) . . ?
C7 C6 H6 119.3 . . ?
C6 C7 H7 120.2 . . ?
C6 C7 C8 119.7(2) . . ?
C8 C7 H7 120.2 . . ?
C53 C54 H54A 109.5 . . ?
C53 C54 H54B 109.5 . . ?
C53 C54 H54C 109.5 . . ?
H54A C54 H54B 109.5 . . ?
H54A C54 H54C 109.5 . . ?
H54B C54 H54C 109.5 . . ?
C36 C37 C38 120.4(2) . . ?
C36 C37 H37 119.8 . . ?
C38 C37 H37 119.8 . . ?
C11 C12 H12A 109.5 . . ?
C11 C12 H12B 109.5 . . ?
C11 C12 H12C 109.5 . . ?
H12A C12 H12B 109.5 . . ?
H12A C12 H12C 109.5 . . ?
H12B C12 H12C 109.5 . . ?
C9 C10 C1 122.8(2) . . ?
C9 C10 C5 118.3(2) . . ?
C5 C10 C1 118.9(2) . . ?
C9 C8 C7 120.4(2) . . ?
C9 C8 H8 119.8 . . ?
C7 C8 H8 119.8 . . ?
C38 C39 H39 119.4 . . ?
C40 C39 C38 121.2(2) . . ?
C40 C39 H39 119.4 . . ?
Cl1 C67 H67A 109.6 . . ?
Cl1 C67 H67B 109.6 . . ?
Cl2 C67 Cl1 110.3(2) . . ?
Cl2 C67 H67A 109.6 . . ?
Cl2 C67 H67B 109.6 . . ?
H67A C67 H67B 108.1 . . ?
C41 C40 H40 120.2 . . ?
C39 C40 C41 119.6(2) . . ?
C39 C40 H40 120.2 . . ?
C32 C33 H33A 109.5 . . ?
C32 C33 H33B 109.5 . . ?
C32 C33 H33C 109.5 . . ?
H33A C33 H33B 109.5 . . ?
H33A C33 H33C 109.5 . . ?
H33B C33 H33C 109.5 . . ?
N7 C68 C69 176(2) . . ?
C68 C69 H69A 109.5 . . ?
C68 C69 H69B 109.5 . . ?
C68 C69 H69C 109.5 . . ?
H69A C69 H69B 109.5 . . ?
H69A C69 H69C 109.5 . . ?
H69B C69 H69C 109.5 . . ?

loop_
_geom_bond_atom_site_label_1
_geom_bond_atom_site_label_2
_geom_bond_distance
_geom_bond_site_symmetry_2
_geom_bond_publ_flag
Cl1 C67 1.818(6) . ?
Cl2 C67 1.725(6) . ?
O2 C19 1.238(3) . ?
O1 C13 1.230(3) . ?
O7 C65 1.372(3) . ?
O7 C49 1.392(3) . ?
O5 C46 1.247(3) . ?
O8 C65 1.194(3) . ?
O6 C52 1.237(3) . ?
O3 C32 1.370(3) . ?
O3 C16 1.384(3) . ?
N2 C18 1.334(3) . ?
N2 C14 1.343(3) . ?
N6 C53 1.466(3) . ?
N6 C52 1.339(3) . ?
N6 H6A 0.90(3) . ?
N3 C19 1.340(3) . ?
N3 C20 1.472(3) . ?
N3 H3 0.88(3) . ?
O4 C32 1.178(3) . ?
N4 C46 1.338(3) . ?
N4 C44 1.477(3) . ?
N4 H4A 0.92(3) . ?
N1 C13 1.346(3) . ?
N1 C11 1.475(3) . ?
N1 H1 0.88(3) . ?
N5 C47 1.336(3) . ?
N5 C51 1.345(3) . ?
C18 C19 1.514(3) . ?
C18 C17 1.395(3) . ?
C13 C14 1.512(3) . ?
C32 C33 1.494(3) . ?
C17 H17 0.9500 . ?
C17 C16 1.388(3) . ?
C47 C46 1.509(3) . ?
C47 C48 1.397(3) . ?
C55 C53 1.526(3) . ?
C55 C64 1.436(3) . ?
C55 C56 1.374(3) . ?
C53 H53 1.0000 . ?
C53 C54 1.521(3) . ?
C64 C59 1.428(3) . ?
C64 C63 1.426(3) . ?
C14 C15 1.385(3) . ?
C65 C66 1.502(3) . ?
C15 H15 0.9500 . ?
C15 C16 1.386(3) . ?
C42 H42 0.9500 . ?
C42 C43 1.427(3) . ?
C42 C41 1.366(3) . ?
C56 H56 0.9500 . ?
C56 C57 1.415(4) . ?
C59 C58 1.424(3) . ?
C59 C60 1.415(4) . ?
C4 H4 0.9500 . ?
C4 C3 1.363(4) . ?
C4 C5 1.424(3) . ?
C3 H3A 0.9500 . ?
C3 C2 1.417(3) . ?
C51 C50 1.388(3) . ?
C51 C52 1.507(3) . ?
C63 H63 0.9500 . ?
C63 C62 1.370(4) . ?
C44 H44 1.0000 . ?
C44 C34 1.526(3) . ?
C44 C45 1.526(3) . ?
C50 H50 0.9500 . ?
C50 C49 1.386(3) . ?
C11 H11 1.0000 . ?
C11 C1 1.531(3) . ?
C11 C12 1.530(3) . ?
C26 C25 1.417(4) . ?
C26 C31 1.432(3) . ?
C26 C27 1.423(4) . ?
C43 C34 1.435(3) . ?
C43 C38 1.426(3) . ?
C34 C35 1.377(3) . ?
C57 H57 0.9500 . ?
C57 C58 1.361(4) . ?
C58 H58 0.9500 . ?
C48 H48 0.9500 . ?
C48 C49 1.387(3) . ?
C25 H25 0.9500 . ?
C25 C24 1.368(4) . ?
C2 H2 0.9500 . ?
C2 C1 1.374(3) . ?
C35 H35 0.9500 . ?
C35 C36 1.399(4) . ?
C31 C30 1.417(3) . ?
C31 C22 1.434(3) . ?
C28 H28 0.9500 . ?
C28 C27 1.362(4) . ?
C28 C29 1.413(4) . ?
C66 H66A 0.9800 . ?
C66 H66B 0.9800 . ?
C66 H66C 0.9800 . ?
C41 H41 0.9500 . ?
C41 C40 1.412(4) . ?
C30 H30 0.9500 . ?
C30 C29 1.372(4) . ?
C62 H62 0.9500 . ?
C62 C61 1.402(4) . ?
C20 H20 1.0000 . ?
C20 C22 1.528(3) . ?
C20 C21 1.532(3) . ?
C36 H36 0.9500 . ?
C36 C37 1.376(4) . ?
C22 C23 1.376(3) . ?
C21 H21A 0.9800 . ?
C21 H21B 0.9800 . ?
C21 H21C 0.9800 . ?
C24 H24 0.9500 . ?
C24 C23 1.411(3) . ?
C9 H9 0.9500 . ?
C9 C10 1.419(3) . ?
C9 C8 1.374(3) . ?
C1 C10 1.441(3) . ?
C5 C6 1.419(3) . ?
C5 C10 1.424(3) . ?
C38 C37 1.414(4) . ?
C38 C39 1.424(4) . ?
C60 H60 0.9500 . ?
C60 C61 1.370(4) . ?
C23 H23 0.9500 . ?
C27 H27 0.9500 . ?
C29 H29 0.9500 . ?
C45 H45A 0.9800 . ?
C45 H45B 0.9800 . ?
C45 H45C 0.9800 . ?
C61 H61 0.9500 . ?
C6 H6 0.9500 . ?
C6 C7 1.367(4) . ?
C7 H7 0.9500 . ?
C7 C8 1.413(4) . ?
C54 H54A 0.9800 . ?
C54 H54B 0.9800 . ?
C54 H54C 0.9800 . ?
C37 H37 0.9500 . ?
C12 H12A 0.9800 . ?
C12 H12B 0.9800 . ?
C12 H12C 0.9800 . ?
C8 H8 0.9500 . ?
C39 H39 0.9500 . ?
C39 C40 1.364(4) . ?
C67 H67A 0.9900 . ?
C67 H67B 0.9900 . ?
C40 H40 0.9500 . ?
C33 H33A 0.9800 . ?
C33 H33B 0.9800 . ?
C33 H33C 0.9800 . ?
N7 C68 1.182(11) . ?
C68 C69 1.369(11) . ?
C69 H69A 0.9800 . ?
C69 H69B 0.9800 . ?
C69 H69C 0.9800 . ?

loop_
_geom_torsion_atom_site_label_1
_geom_torsion_atom_site_label_2
_geom_torsion_atom_site_label_3
_geom_torsion_atom_site_label_4
_geom_torsion
_geom_torsion_site_symmetry_1
_geom_torsion_site_symmetry_2
_geom_torsion_site_symmetry_3
_geom_torsion_site_symmetry_4
_geom_torsion_publ_flag
O1 C13 C14 N2 177.7(2) . . . . ?
O1 C13 C14 C15 -4.0(3) . . . . ?
N2 C18 C19 O2 -175.2(2) . . . . ?
N2 C18 C19 N3 3.7(3) . . . . ?
N2 C18 C17 C16 -0.6(3) . . . . ?
N2 C14 C15 C16 -0.3(4) . . . . ?
N3 C20 C22 C31 132.0(2) . . . . ?
N3 C20 C22 C23 -47.3(3) . . . . ?
N4 C44 C34 C43 109.2(2) . . . . ?
N4 C44 C34 C35 -69.6(3) . . . . ?
N1 C13 C14 N2 -2.5(3) . . . . ?
N1 C13 C14 C15 175.8(2) . . . . ?
N1 C11 C1 C2 -108.5(2) . . . . ?
N1 C11 C1 C10 77.5(3) . . . . ?
N5 C47 C46 O5 176.94(19) . . . . ?
N5 C47 C46 N4 -3.9(3) . . . . ?
N5 C47 C48 C49 -1.4(3) . . . . ?
N5 C51 C50 C49 0.0(3) . . . . ?
N5 C51 C52 O6 -174.7(2) . . . . ?
N5 C51 C52 N6 6.9(3) . . . . ?
C18 N2 C14 C13 178.82(19) . . . . ?
C18 N2 C14 C15 0.7(3) . . . . ?
C18 C17 C16 O3 -177.0(2) . . . . ?
C18 C17 C16 C15 1.0(3) . . . . ?
C19 N3 C20 C22 -97.3(2) . . . . ?
C19 N3 C20 C21 137.8(2) . . . . ?
C19 C18 C17 C16 178.6(2) . . . . ?
C13 N1 C11 C1 -143.5(2) . . . . ?
C13 N1 C11 C12 87.8(2) . . . . ?
C13 C14 C15 C16 -178.5(2) . . . . ?
C32 O3 C16 C17 0.0(4) . . . . ?
C32 O3 C16 C15 -178.1(2) . . . . ?
C17 C18 C19 O2 5.5(3) . . . . ?
C17 C18 C19 N3 -175.6(2) . . . . ?
C47 N5 C51 C50 0.0(3) . . . . ?
C47 N5 C51 C52 179.68(18) . . . . ?
C47 C48 C49 O7 176.8(2) . . . . ?
C47 C48 C49 C50 1.4(3) . . . . ?
C55 C64 C59 C58 0.3(3) . . . . ?
C55 C64 C59 C60 179.0(2) . . . . ?
C55 C64 C63 C62 -179.0(2) . . . . ?
C55 C56 C57 C58 1.1(4) . . . . ?
C46 N4 C44 C34 -96.6(2) . . . . ?
C46 N4 C44 C45 138.2(2) . . . . ?
C46 C47 C48 C49 178.9(2) . . . . ?
C53 N6 C52 O6 3.2(4) . . . . ?
C53 N6 C52 C51 -178.46(19) . . . . ?
C53 C55 C64 C59 -176.5(2) . . . . ?
C53 C55 C64 C63 2.6(3) . . . . ?
C53 C55 C56 C57 175.8(2) . . . . ?
C64 C55 C53 N6 65.1(3) . . . . ?
C64 C55 C53 C54 -173.0(2) . . . . ?
C64 C55 C56 C57 -2.0(3) . . . . ?
C64 C59 C58 C57 -1.3(3) . . . . ?
C64 C59 C60 C61 0.1(4) . . . . ?
C64 C63 C62 C61 0.0(4) . . . . ?
C14 N2 C18 C19 -179.40(19) . . . . ?
C14 N2 C18 C17 -0.2(3) . . . . ?
C14 C15 C16 O3 177.7(2) . . . . ?
C14 C15 C16 C17 -0.5(3) . . . . ?
C65 O7 C49 C50 -145.6(2) . . . . ?
C65 O7 C49 C48 38.7(3) . . . . ?
C42 C43 C34 C44 1.6(3) . . . . ?
C42 C43 C34 C35 -179.5(2) . . . . ?
C42 C43 C38 C37 -179.0(2) . . . . ?
C42 C43 C38 C39 0.0(3) . . . . ?
C42 C41 C40 C39 -0.3(4) . . . . ?
C56 C55 C53 N6 -112.6(2) . . . . ?
C56 C55 C53 C54 9.3(3) . . . . ?
C56 C55 C64 C59 1.3(3) . . . . ?
C56 C55 C64 C63 -179.6(2) . . . . ?
C56 C57 C58 C59 0.6(4) . . . . ?
C59 C64 C63 C62 0.1(3) . . . . ?
C59 C60 C61 C62 0.0(4) . . . . ?
C4 C3 C2 C1 2.2(4) . . . . ?
C4 C5 C6 C7 -178.6(2) . . . . ?
C4 C5 C10 C9 -178.7(2) . . . . ?
C4 C5 C10 C1 3.6(3) . . . . ?
C3 C4 C5 C6 178.4(2) . . . . ?
C3 C4 C5 C10 -0.7(3) . . . . ?
C3 C2 C1 C11 -173.3(2) . . . . ?
C3 C2 C1 C10 0.7(3) . . . . ?
C51 N5 C47 C46 -179.62(18) . . . . ?
C51 N5 C47 C48 0.7(3) . . . . ?
C51 C50 C49 O7 -176.6(2) . . . . ?
C51 C50 C49 C48 -0.7(3) . . . . ?
C63 C64 C59 C58 -178.8(2) . . . . ?
C63 C64 C59 C60 -0.2(3) . . . . ?
C63 C62 C61 C60 -0.1(4) . . . . ?
C44 N4 C46 O5 -1.9(3) . . . . ?
C44 N4 C46 C47 178.94(18) . . . . ?
C44 C34 C35 C36 177.5(2) . . . . ?
C50 C51 C52 O6 5.0(3) . . . . ?
C50 C51 C52 N6 -173.4(2) . . . . ?
C16 O3 C32 O4 -8.1(4) . . . . ?
C16 O3 C32 C33 172.3(2) . . . . ?
C11 N1 C13 O1 3.4(3) . . . . ?
C11 N1 C13 C14 -176.44(19) . . . . ?
C11 C1 C10 C9 -7.0(3) . . . . ?
C11 C1 C10 C5 170.6(2) . . . . ?
C26 C25 C24 C23 0.8(4) . . . . ?
C26 C31 C30 C29 3.1(3) . . . . ?
C26 C31 C22 C20 -176.6(2) . . . . ?
C26 C31 C22 C23 2.8(3) . . . . ?
C43 C42 C41 C40 0.3(4) . . . . ?
C43 C34 C35 C36 -1.4(3) . . . . ?
C43 C38 C37 C36 -1.6(4) . . . . ?
C43 C38 C39 C40 -0.1(4) . . . . ?
C34 C43 C38 C37 0.7(3) . . . . ?
C34 C43 C38 C39 179.7(2) . . . . ?
C34 C35 C36 C37 0.5(4) . . . . ?
C58 C59 C60 C61 178.7(2) . . . . ?
C48 C47 C46 O5 -3.4(3) . . . . ?
C48 C47 C46 N4 175.8(2) . . . . ?
C25 C26 C31 C30 178.6(2) . . . . ?
C25 C26 C31 C22 -3.4(3) . . . . ?
C25 C26 C27 C28 178.9(2) . . . . ?
C25 C24 C23 C22 -1.4(4) . . . . ?
C2 C1 C10 C9 178.9(2) . . . . ?
C2 C1 C10 C5 -3.6(3) . . . . ?
C35 C36 C37 C38 1.0(4) . . . . ?
C31 C26 C25 C24 1.6(4) . . . . ?
C31 C26 C27 C28 0.3(4) . . . . ?
C31 C30 C29 C28 -0.8(4) . . . . ?
C31 C22 C23 C24 -0.4(3) . . . . ?
C41 C42 C43 C34 -179.8(2) . . . . ?
C41 C42 C43 C38 -0.2(3) . . . . ?
C49 O7 C65 O8 -3.7(4) . . . . ?
C49 O7 C65 C66 174.4(2) . . . . ?
C30 C31 C22 C20 1.3(3) . . . . ?
C30 C31 C22 C23 -179.3(2) . . . . ?
C20 N3 C19 O2 -2.7(3) . . . . ?
C20 N3 C19 C18 178.45(19) . . . . ?
C20 C22 C23 C24 179.0(2) . . . . ?
C22 C31 C30 C29 -174.8(2) . . . . ?
C21 C20 C22 C31 -103.7(2) . . . . ?
C21 C20 C22 C23 76.9(3) . . . . ?
C52 N6 C53 C55 -128.6(2) . . . . ?
C52 N6 C53 C54 105.5(2) . . . . ?
C52 C51 C50 C49 -179.7(2) . . . . ?
C5 C4 C3 C2 -2.2(4) . . . . ?
C5 C6 C7 C8 -2.4(4) . . . . ?
C38 C43 C34 C44 -178.0(2) . . . . ?
C38 C43 C34 C35 0.8(3) . . . . ?
C38 C39 C40 C41 0.2(4) . . . . ?
C60 C59 C58 C57 -180.0(2) . . . . ?
C27 C26 C25 C24 -177.0(2) . . . . ?
C27 C26 C31 C30 -2.8(3) . . . . ?
C27 C26 C31 C22 175.2(2) . . . . ?
C27 C28 C29 C30 -1.8(4) . . . . ?
C29 C28 C27 C26 2.0(4) . . . . ?
C45 C44 C34 C43 -126.7(2) . . . . ?
C45 C44 C34 C35 54.5(3) . . . . ?
C6 C5 C10 C9 2.1(3) . . . . ?
C6 C5 C10 C1 -175.6(2) . . . . ?
C6 C7 C8 C9 1.5(4) . . . . ?
C37 C38 C39 C40 179.0(2) . . . . ?
C12 C11 C1 C2 18.5(3) . . . . ?
C12 C11 C1 C10 -155.6(2) . . . . ?
C10 C9 C8 C7 1.2(4) . . . . ?
C10 C5 C6 C7 0.6(4) . . . . ?
C8 C9 C10 C1 174.6(2) . . . . ?
C8 C9 C10 C5 -3.0(3) . . . . ?
C39 C38 C37 C36 179.3(2) . . . . ?
